data_1521196
loop_
_publ_author_name
'Huster, J.'
'Bronger, W.'

_publ_section_title
;
 alpha- und beta-(Ba Cu2 X2) (X = S, Se) - Darstellung von Einkristallen
 in Kaliumchalkogenocyanat-Schmelzen
;
_journal_name_full 'Zeitschrift fuer Anorganische und Allgemeine Chemie'
_journal_page_first 2033
_journal_page_last 2040
_journal_volume 625
_journal_year 1999
_chemical_formula_sum 'Ba Cu2 Se2'
_space_group_IT_number 139
_symmetry_space_group_name_Hall '-I 4 2'
_symmetry_space_group_name_H-M 'I 4/m m m'
_cell_angle_alpha 90
_cell_angle_beta 90
_cell_angle_gamma 90
_cell_formula_units_Z 2
_cell_length_a 4.04
_cell_length_b 4.04
_cell_length_c 13.1855
_cell_volume 215.208
_citation_journal_id_ASTM ZAACAB
_cod_data_source_file Huster_ZAACAB_1999_846.cif
_cod_data_source_block Ba1Cu2Se2
_cod_original_cell_volume 215.2085
_cod_original_formula_sum 'Ba1 Cu2 Se2'
_cod_database_code 1521196

loop_
_symmetry_equiv_pos_as_xyz
x,y,z
-y,x,z
-x,-y,z
y,-x,z
x,-y,-z
y,x,-z
-x,y,-z
-y,-x,-z
-x,-y,-z
y,-x,-z
x,y,-z
-y,x,-z
-x,y,z
-y,-x,z
x,-y,z
y,x,z
x+1/2,y+1/2,z+1/2
-y+1/2,x+1/2,z+1/2
-x+1/2,-y+1/2,z+1/2
y+1/2,-x+1/2,z+1/2
x+1/2,-y+1/2,-z+1/2
y+1/2,x+1/2,-z+1/2
-x+1/2,y+1/2,-z+1/2
-y+1/2,-x+1/2,-z+1/2
-x+1/2,-y+1/2,-z+1/2
y+1/2,-x+1/2,-z+1/2
x+1/2,y+1/2,-z+1/2
-y+1/2,x+1/2,-z+1/2
-x+1/2,y+1/2,z+1/2
-y+1/2,-x+1/2,z+1/2
x+1/2,-y+1/2,z+1/2
y+1/2,x+1/2,z+1/2

loop_
_atom_site_label
_atom_site_type_symbol
_atom_site_fract_x
_atom_site_fract_y
_atom_site_fract_z
_atom_site_occupancy
_atom_site_U_iso_or_equiv
Ba1 Ba+2 0 0 0 1 0.0
Se1 Se-2 0 0 0.3614 1 0.0
Cu1 Cu+1 0 0.5 0.25 1 0.0
